data_4310767
loop_
_publ_author_name
'Cai-Ming Liu'
'Ebbe Nordlander'
'Derek Schmeh'
'Richard Shoemaker'
'Cortlandt G. Pierpont'

_publ_contact_author_address
;
Department of Chemistry and Biochemistry
University of Colorado
Boulder, CO  80309
;
_publ_contact_author_name 'Professor Cortlandt Pierpont'
_publ_section_title
;
 Coordination Complexes of Molybdenum with 3,6-Di-tert-butylcatechol.
 Addition Products of DMSO, Pyridine N-oxide, and Triphenylarsine Oxide to
 the Putative [MoVIO(3,6-DBCat)2] Monomer and Self-Assembly of the Chiral
 [{MoVIO(3,6-DBCat)2}4] Square
;
_journal_name_full 'Inorganic Chemistry'
_journal_page_first 2114
_journal_page_last 2124
_journal_paper_doi 10.1021/ic0354264
_journal_volume 43
_journal_year 2004
_chemical_formula_sum 'C32 H52 Mo O7 S2'
_chemical_formula_weight 708.80
_chemical_name_systematic
; 
 MoO(dmso)(3,6-DBCat)2_DMSO 
;
_space_group_IT_number 2
_symmetry_cell_setting triclinic
_symmetry_space_group_name_Hall '-P 1'
_symmetry_space_group_name_H-M 'P -1'
_atom_sites_solution_hydrogens geom
_atom_sites_solution_primary direct
_atom_sites_solution_secondary difmap
_audit_creation_method SHELXL
_cell_angle_alpha 99.5230(10)
_cell_angle_beta 93.2470(10)
_cell_angle_gamma 114.6640(10)
_cell_formula_units_Z 2
_cell_length_a 10.69460(10)
_cell_length_b 11.23830(10)
_cell_length_c 16.68450(10)
_cell_measurement_reflns_used 134
_cell_measurement_temperature 145(2)
_cell_measurement_theta_max 15.4
_cell_measurement_theta_min 10.1
_cell_volume 1779.48(3)
_computing_cell_refinement 'Siemens XSCANS'
_computing_data_collection 'Siemens XSCANS'
_computing_data_reduction 'Siemens SHELXTL'
_computing_molecular_graphics 'Siemens SHELXTL'
_computing_publication_material 'Siemens SHELXTL'
_computing_structure_refinement 'SHELXL-93 (Sheldrick, 1993)'
_computing_structure_solution 'SHELXS-86 (Sheldrick, 1990)'
_diffrn_ambient_temperature 145(2)
_diffrn_measurement_device 'Siemens P4'
_diffrn_measurement_method '\w scans'
_diffrn_radiation_monochromator graphite
_diffrn_radiation_source 'fine-focus sealed tube'
_diffrn_radiation_type MoK\a
_diffrn_radiation_wavelength 0.71073
_diffrn_reflns_av_R_equivalents 0.0576
_diffrn_reflns_av_sigmaI/netI 0.0931
_diffrn_reflns_limit_h_max 15
_diffrn_reflns_limit_h_min -15
_diffrn_reflns_limit_k_max 15
_diffrn_reflns_limit_k_min -16
_diffrn_reflns_limit_l_max 23
_diffrn_reflns_limit_l_min -23
_diffrn_reflns_number 19712
_diffrn_reflns_theta_max 28.28
_diffrn_reflns_theta_min 1.25
_diffrn_standards_decay_% 2.11
_diffrn_standards_interval_count 95
_diffrn_standards_number 5
_exptl_absorpt_coefficient_mu 0.527
_exptl_absorpt_correction_T_max 0.955
_exptl_absorpt_correction_T_min 0.671
_exptl_absorpt_correction_type empirical
_exptl_crystal_colour dark_blue
_exptl_crystal_density_diffrn 1.323
_exptl_crystal_description plate
_exptl_crystal_F_000 748
_exptl_crystal_size_max 0.46
_exptl_crystal_size_mid 0.12
_exptl_crystal_size_min 0.01
_refine_diff_density_max 0.625
_refine_diff_density_min -1.465
_refine_diff_density_rms 0.112
_refine_ls_extinction_coef 0.0006(5)
_refine_ls_extinction_expression Fc^*^=kFc[1+0.001xFc^2^\l^3^/sin(2\q)]^-1/4^
_refine_ls_extinction_method SHELXL
_refine_ls_goodness_of_fit_all 1.000
_refine_ls_goodness_of_fit_obs 1.041
_refine_ls_hydrogen_treatment 'fixed, riding'
_refine_ls_matrix_type full
_refine_ls_number_parameters 380
_refine_ls_number_reflns 8707
_refine_ls_number_restraints 0
_refine_ls_restrained_S_all 1.040
_refine_ls_restrained_S_obs 1.041
_refine_ls_R_factor_all 0.0856
_refine_ls_R_factor_obs 0.0513
_refine_ls_shift/esd_max -0.002
_refine_ls_shift/esd_mean 0.000
_refine_ls_structure_factor_coef Fsqd
_refine_ls_weighting_details 'w=1/[\s^2^(Fo^2^)+(0.0578P)^2^+0.0000P] where P=(Fo^2^+2Fc^2^)/3'
_refine_ls_weighting_scheme calc
_refine_ls_wR_factor_all 0.1288
_refine_ls_wR_factor_obs 0.1090
_reflns_number_observed 6304
_reflns_number_total 8712
_reflns_observed_criterion >2sigma(I)
_cod_data_source_file ic0354264si20031211_050150_4.cif
_cod_data_source_block MoO(dmso)(3,6-DBCat)2_DMSO
_cod_depositor_comments
;
The following automatic conversions were performed:
'_symmetry_cell_setting' value 'Triclinic' changed to 'triclinic'
according to '/home/saulius/struct/CIF-dictionaries/cif_core.dic'
dictionary named 'cif_core.dic' version 2.4.1 from 2010-06-29.

Automatic conversion script
Id: cif_fix_enum 1527 2010-12-29 10:47:43Z saulius 

The following automatic conversions were performed:

'_refine_ls_weighting_scheme' value 'calc
w=1/[\s^2^(Fo^2^)+(0.0578P)^2^+0.0000P] where P=(Fo^2^+2Fc^2^)/3' was
changed to 'calc'. New tag '_refine_ls_weighting_details' was
created. The value of the new tag was set to
'w=1/[\s^2^(Fo^2^)+(0.0578P)^2^+0.0000P] where P=(Fo^2^+2Fc^2^)/3'.

Automatic conversion script
Id: cif_fix_values 3143 2015-03-26 13:38:13Z robertas 
;
_cod_original_cell_volume 1779.48(2)
_cod_database_code 4310767

loop_
_symmetry_equiv_pos_as_xyz
'x, y, z'
'-x, -y, -z'

loop_
_atom_site_aniso_label
_atom_site_aniso_U_11
_atom_site_aniso_U_22
_atom_site_aniso_U_33
_atom_site_aniso_U_23
_atom_site_aniso_U_13
_atom_site_aniso_U_12
Mo 0.0183(2) 0.01380(14) 0.0186(2) 0.00382(10) 0.00413(11) 0.00648(11)
O1 0.0207(12) 0.0130(10) 0.0208(12) 0.0018(8) 0.0030(10) 0.0080(9)
O2 0.0191(12) 0.0167(10) 0.0190(12) 0.0002(9) 0.0002(10) 0.0070(9)
O3 0.0197(12) 0.0140(10) 0.0216(12) 0.0054(9) 0.0053(10) 0.0070(9)
O4 0.0239(12) 0.0137(10) 0.0196(12) 0.0046(8) 0.0072(10) 0.0100(9)
O5 0.0264(13) 0.0213(11) 0.0227(13) 0.0063(9) 0.0058(11) 0.0080(10)
C1 0.016(2) 0.0142(14) 0.024(2) 0.0054(12) 0.0046(13) 0.0063(12)
C2 0.018(2) 0.018(2) 0.024(2) 0.0023(13) 0.0032(14) 0.0054(13)
C3 0.023(2) 0.018(2) 0.031(2) 0.0032(14) 0.001(2) 0.0113(14)
C4 0.029(2) 0.024(2) 0.029(2) 0.0006(14) -0.004(2) 0.015(2)
C5 0.026(2) 0.029(2) 0.023(2) 0.0007(14) -0.002(2) 0.013(2)
C6 0.020(2) 0.020(2) 0.020(2) 0.0030(13) 0.0040(14) 0.0072(13)
C7 0.033(2) 0.024(2) 0.036(2) -0.004(2) -0.006(2) 0.018(2)
C8 0.067(3) 0.036(2) 0.060(3) -0.010(2) -0.018(3) 0.039(2)
C9 0.029(2) 0.038(2) 0.041(2) -0.014(2) 0.003(2) 0.020(2)
C10 0.037(2) 0.017(2) 0.042(2) -0.001(2) -0.002(2) 0.011(2)
C11 0.024(2) 0.021(2) 0.021(2) -0.0030(13) 0.0017(15) 0.0085(14)
C12 0.042(2) 0.020(2) 0.029(2) -0.0023(14) 0.008(2) 0.012(2)
C13 0.029(2) 0.035(2) 0.029(2) -0.002(2) 0.009(2) 0.013(2)
C14 0.040(2) 0.034(2) 0.024(2) -0.008(2) -0.001(2) 0.017(2)
C15 0.018(2) 0.0117(13) 0.021(2) 0.0042(12) 0.0005(13) 0.0056(12)
C16 0.017(2) 0.0132(13) 0.015(2) 0.0007(11) 0.0005(13) 0.0077(12)
C17 0.016(2) 0.0113(13) 0.017(2) 0.0004(11) 0.0001(13) 0.0055(12)
C18 0.028(2) 0.0173(15) 0.015(2) 0.0037(12) 0.0058(14) 0.0103(13)
C19 0.027(2) 0.019(2) 0.023(2) 0.0034(13) 0.0082(15) 0.0147(14)
C20 0.021(2) 0.0124(14) 0.023(2) 0.0015(12) 0.0017(14) 0.0086(13)
C21 0.029(2) 0.0123(14) 0.021(2) 0.0042(12) 0.0055(14) 0.0103(13)
C22 0.038(2) 0.018(2) 0.026(2) 0.0083(14) 0.009(2) 0.0131(15)
C23 0.030(2) 0.023(2) 0.035(2) 0.0100(15) 0.001(2) 0.013(2)
C24 0.043(2) 0.015(2) 0.030(2) 0.0063(14) 0.005(2) 0.012(2)
C25 0.031(2) 0.016(2) 0.031(2) 0.0073(14) 0.008(2) 0.0145(14)
C26 0.034(2) 0.015(2) 0.050(3) 0.008(2) 0.005(2) 0.0104(15)
C27 0.070(3) 0.025(2) 0.036(2) 0.013(2) 0.021(2) 0.033(2)
C28 0.037(2) 0.026(2) 0.031(2) 0.012(2) 0.007(2) 0.019(2)
S1 0.0209(4) 0.0177(4) 0.0196(4) 0.0019(3) 0.0043(3) 0.0070(3)
O6 0.0203(12) 0.0195(11) 0.0185(12) 0.0025(9) 0.0040(10) 0.0037(9)
C29 0.032(2) 0.027(2) 0.023(2) -0.0043(15) 0.010(2) 0.000(2)
C30 0.021(2) 0.028(2) 0.029(2) 0.0053(15) 0.006(2) 0.0112(15)
S2 0.0370(6) 0.0205(4) 0.0322(5) 0.0073(4) 0.0075(4) 0.0110(4)
O7 0.045(2) 0.0233(13) 0.048(2) 0.0066(12) 0.0239(15) 0.0010(12)
C31 0.031(2) 0.021(2) 0.040(2) 0.001(2) 0.012(2) 0.007(2)
C32 0.033(2) 0.022(2) 0.030(2) 0.0009(15) 0.008(2) 0.009(2)

loop_
_atom_site_label
_atom_site_type_symbol
_atom_site_fract_x
_atom_site_fract_y
_atom_site_fract_z
_atom_site_U_iso_or_equiv
_atom_site_thermal_displace_type
_atom_site_occupancy
_atom_site_calc_flag
_atom_site_refinement_flags
_atom_site_disorder_group
Mo Mo 0.22641(3) 0.02861(3) 0.15114(2) 0.01696(9) Uani 1 d . .
O1 O 0.3452(2) 0.1392(2) 0.25419(14) 0.0181(5) Uani 1 d . .
O2 O 0.3605(2) -0.0463(2) 0.15912(14) 0.0191(5) Uani 1 d . .
O3 O 0.0960(2) 0.0962(2) 0.19255(14) 0.0182(5) Uani 1 d . .
O4 O 0.1145(2) -0.1058(2) 0.22121(13) 0.0181(5) Uani 1 d . .
O5 O 0.2701(2) 0.1323(2) 0.08395(14) 0.0240(5) Uani 1 d . .
C1 C 0.4238(3) 0.0874(3) 0.2894(2) 0.0179(7) Uani 1 d . .
C2 C 0.4287(3) -0.0210(3) 0.2361(2) 0.0213(7) Uani 1 d . .
C3 C 0.4997(4) -0.0920(3) 0.2616(2) 0.0234(7) Uani 1 d . .
C4 C 0.5640(4) -0.0466(3) 0.3431(2) 0.0272(8) Uani 1 d . .
H4A H 0.6119(4) -0.0920(3) 0.3642(2) 0.033 Uiso 1 calc R .
C5 C 0.5605(4) 0.0632(3) 0.3950(2) 0.0265(8) Uani 1 d . .
H5B H 0.6068(4) 0.0896(3) 0.4496(2) 0.032 Uiso 1 calc R .
C6 C 0.4924(4) 0.1351(3) 0.3701(2) 0.0207(7) Uani 1 d . .
C7 C 0.5067(4) -0.2089(3) 0.2031(2) 0.0311(9) Uani 1 d . .
C8 C 0.5788(5) -0.2764(4) 0.2476(3) 0.0527(14) Uani 1 d . .
H8A H 0.5817(5) -0.3505(4) 0.2087(3) 0.079 Uiso 1 calc R .
H8B H 0.5272(5) -0.3110(4) 0.2918(3) 0.079 Uiso 1 calc R .
H8C H 0.6738(5) -0.2111(4) 0.2710(3) 0.079 Uiso 1 calc R .
C9 C 0.5914(4) -0.1530(4) 0.1357(3) 0.0370(10) Uani 1 d . .
H9A H 0.5465(4) -0.1092(4) 0.1064(3) 0.055 Uiso 1 calc R .
H9B H 0.5960(4) -0.2263(4) 0.0970(3) 0.055 Uiso 1 calc R .
H9C H 0.6856(4) -0.0877(4) 0.1605(3) 0.055 Uiso 1 calc R .
C10 C 0.3592(4) -0.3147(3) 0.1653(3) 0.0337(9) Uani 1 d . .
H10A H 0.3113(4) -0.2731(3) 0.1364(3) 0.050 Uiso 1 calc R .
H10B H 0.3074(4) -0.3510(3) 0.2090(3) 0.050 Uiso 1 calc R .
H10C H 0.3652(4) -0.3872(3) 0.1265(3) 0.050 Uiso 1 calc R .
C11 C 0.4871(4) 0.2546(3) 0.4276(2) 0.0234(7) Uani 1 d . .
C12 C 0.5289(4) 0.3746(3) 0.3854(2) 0.0316(9) Uani 1 d . .
H12A H 0.6236(4) 0.4002(3) 0.3721(2) 0.047 Uiso 1 calc R .
H12B H 0.5252(4) 0.4502(3) 0.4223(2) 0.047 Uiso 1 calc R .
H12C H 0.4646(4) 0.3500(3) 0.3348(2) 0.047 Uiso 1 calc R .
C13 C 0.3391(4) 0.2137(4) 0.4485(2) 0.0323(9) Uani 1 d . .
H13A H 0.3131(4) 0.1372(4) 0.4754(2) 0.048 Uiso 1 calc R .
H13B H 0.2745(4) 0.1888(4) 0.3980(2) 0.048 Uiso 1 calc R .
H13C H 0.3351(4) 0.2890(4) 0.4856(2) 0.048 Uiso 1 calc R .
C14 C 0.5886(4) 0.2989(4) 0.5076(2) 0.0343(9) Uani 1 d . .
H14A H 0.6835(4) 0.3252(4) 0.4946(2) 0.051 Uiso 1 calc R .
H14B H 0.5635(4) 0.2245(4) 0.5364(2) 0.051 Uiso 1 calc R .
H14C H 0.5833(4) 0.3751(4) 0.5428(2) 0.051 Uiso 1 calc R .
C15 C 0.0415(3) 0.0583(3) 0.2600(2) 0.0171(7) Uani 1 d . .
C16 C 0.0475(3) -0.0608(3) 0.2735(2) 0.0148(6) Uani 1 d . .
C17 C -0.0138(3) -0.1214(3) 0.3375(2) 0.0155(6) Uani 1 d . .
C18 C -0.0712(4) -0.0532(3) 0.3881(2) 0.0197(7) Uani 1 d . .
H18A H -0.1122(4) -0.0895(3) 0.4327(2) 0.024 Uiso 1 calc R .
C19 C -0.0711(4) 0.0676(3) 0.3759(2) 0.0212(7) Uani 1 d . .
H19A H -0.1112(4) 0.1099(3) 0.4133(2) 0.025 Uiso 1 calc R .
C20 C -0.0156(3) 0.1279(3) 0.3122(2) 0.0185(7) Uani 1 d . .
C21 C -0.0099(4) -0.2521(3) 0.3508(2) 0.0201(7) Uani 1 d . .
C22 C -0.1051(4) -0.3107(3) 0.4137(2) 0.0268(8) Uani 1 d . .
H22A H -0.2006(4) -0.3286(3) 0.3940(2) 0.040 Uiso 1 calc R .
H22B H -0.0733(4) -0.2466(3) 0.4664(2) 0.040 Uiso 1 calc R .
H22C H -0.1022(4) -0.3944(3) 0.4208(2) 0.040 Uiso 1 calc R .
C23 C 0.1392(4) -0.2241(3) 0.3816(2) 0.0284(8) Uani 1 d . .
H23A H 0.1723(4) -0.1573(3) 0.4332(2) 0.043 Uiso 1 calc R .
H23B H 0.1992(4) -0.1901(3) 0.3405(2) 0.043 Uiso 1 calc R .
H23C H 0.1415(4) -0.3071(3) 0.3908(2) 0.043 Uiso 1 calc R .
C24 C -0.0625(4) -0.3568(3) 0.2700(2) 0.0290(8) Uani 1 d . .
H24A H -0.1580(4) -0.3744(3) 0.2505(2) 0.044 Uiso 1 calc R .
H24B H -0.0603(4) -0.4399(3) 0.2791(2) 0.044 Uiso 1 calc R .
H24C H -0.0026(4) -0.3229(3) 0.2288(2) 0.044 Uiso 1 calc R .
C25 C -0.0158(4) 0.2595(3) 0.2989(2) 0.0241(8) Uani 1 d . .
C26 C 0.1316(4) 0.3619(3) 0.2945(3) 0.0332(9) Uani 1 d . .
H26A H 0.1296(4) 0.4453(3) 0.2860(3) 0.050 Uiso 1 calc R .
H26B H 0.1682(4) 0.3264(3) 0.2487(3) 0.050 Uiso 1 calc R .
H26C H 0.1913(4) 0.3795(3) 0.3459(3) 0.050 Uiso 1 calc R .
C27 C -0.0726(5) 0.3202(4) 0.3694(2) 0.0379(10) Uani 1 d . .
H27A H -0.1671(5) 0.2559(4) 0.3732(2) 0.057 Uiso 1 calc R .
H27B H -0.0741(5) 0.4027(4) 0.3585(2) 0.057 Uiso 1 calc R .
H27C H -0.0127(5) 0.3405(4) 0.4212(2) 0.057 Uiso 1 calc R .
C28 C -0.1113(4) 0.2296(3) 0.2188(2) 0.0283(8) Uani 1 d . .
H28A H -0.2051(4) 0.1640(3) 0.2225(2) 0.042 Uiso 1 calc R .
H28B H -0.0754(4) 0.1934(3) 0.1729(2) 0.042 Uiso 1 calc R .
H28C H -0.1143(4) 0.3124(3) 0.2097(2) 0.042 Uiso 1 calc R .
S1 S 0.00571(9) -0.27298(8) 0.06151(5) 0.0201(2) Uani 1 d . .
O6 O 0.1152(2) -0.1317(2) 0.05336(14) 0.0213(5) Uani 1 d . .
C29 C -0.0418(4) -0.3598(4) -0.0429(2) 0.0327(9) Uani 1 d . .
H29A H 0.0332(4) -0.3816(4) -0.0609(2) 0.049 Uiso 1 calc R .
H29B H -0.0577(4) -0.3030(4) -0.0771(2) 0.049 Uiso 1 calc R .
H29C H -0.1271(4) -0.4426(4) -0.0482(2) 0.049 Uiso 1 calc R .
C30 C -0.1457(4) -0.2483(3) 0.0756(2) 0.0261(8) Uani 1 d . .
H30A H -0.1361(4) -0.2002(3) 0.1319(2) 0.039 Uiso 1 calc R .
H30B H -0.2270(4) -0.3354(3) 0.0658(2) 0.039 Uiso 1 calc R .
H30C H -0.1576(4) -0.1958(3) 0.0369(2) 0.039 Uiso 1 calc R .
S2 S 0.62753(10) 0.34476(8) 0.06743(6) 0.0300(2) Uani 1 d . .
O7 O 0.7782(3) 0.4349(2) 0.0671(2) 0.0430(8) Uani 1 d . .
C31 C 0.5994(4) 0.3613(3) 0.1721(2) 0.0321(9) Uani 1 d . .
H31A H 0.6033(4) 0.4500(3) 0.1921(2) 0.048 Uiso 1 calc R .
H31B H 0.6715(4) 0.3508(3) 0.2050(2) 0.048 Uiso 1 calc R .
H31C H 0.5079(4) 0.2922(3) 0.1766(2) 0.048 Uiso 1 calc R .
C32 C 0.6140(4) 0.1783(3) 0.0516(2) 0.0295(8) Uani 1 d . .
H32A H 0.6272(4) 0.1510(3) -0.0049(2) 0.044 Uiso 1 calc R .
H32B H 0.5218(4) 0.1171(3) 0.0614(2) 0.044 Uiso 1 calc R .
H32C H 0.6854(4) 0.1757(3) 0.0898(2) 0.044 Uiso 1 calc R .

loop_
_atom_type_symbol
_atom_type_description
_atom_type_scat_dispersion_real
_atom_type_scat_dispersion_imag
_atom_type_scat_source
C C 0.0033 0.0016 'International Tables Vol C Tables 4.2.6.8 and 6.1.1.4'
H H 0.0000 0.0000 'International Tables Vol C Tables 4.2.6.8 and 6.1.1.4'
O O 0.0106 0.0060 'International Tables Vol C Tables 4.2.6.8 and 6.1.1.4'
S S 0.1246 0.1234 'International Tables Vol C Tables 4.2.6.8 and 6.1.1.4'
Mo Mo -1.6832 0.6857 'International Tables Vol C Tables 4.2.6.8 and 6.1.1.4'

loop_
_geom_angle_atom_site_label_1
_geom_angle_atom_site_label_2
_geom_angle_atom_site_label_3
_geom_angle
_geom_angle_site_symmetry_1
_geom_angle_site_symmetry_3
_geom_angle_publ_flag
O5 Mo O2 109.21(11) . . ?
O5 Mo O3 91.89(10) . . ?
O2 Mo O3 155.11(9) . . ?
O5 Mo O1 104.13(10) . . ?
O2 Mo O1 78.39(9) . . ?
O3 Mo O1 83.86(9) . . ?
O5 Mo O4 163.03(10) . . ?
O2 Mo O4 85.70(9) . . ?
O3 Mo O4 75.83(8) . . ?
O1 Mo O4 86.41(9) . . ?
O5 Mo O6 89.16(10) . . ?
O2 Mo O6 87.08(9) . . ?
O3 Mo O6 106.84(9) . . ?
O1 Mo O6 162.84(9) . . ?
O4 Mo O6 83.40(8) . . ?
C1 O1 Mo 115.4(2) . . ?
C2 O2 Mo 115.1(2) . . ?
C15 O3 Mo 117.7(2) . . ?
C16 O4 Mo 114.5(2) . . ?
O1 C1 C6 124.3(3) . . ?
O1 C1 C2 112.9(3) . . ?
C6 C1 C2 122.8(3) . . ?
O2 C2 C3 125.1(3) . . ?
O2 C2 C1 113.0(3) . . ?
C3 C2 C1 121.8(3) . . ?
C4 C3 C2 115.0(3) . . ?
C4 C3 C7 123.2(3) . . ?
C2 C3 C7 121.8(3) . . ?
C3 C4 C5 122.5(3) . . ?
C6 C5 C4 123.0(3) . . ?
C5 C6 C1 114.8(3) . . ?
C5 C6 C11 122.9(3) . . ?
C1 C6 C11 122.3(3) . . ?
C8 C7 C3 111.4(3) . . ?
C8 C7 C9 108.4(4) . . ?
C3 C7 C9 108.0(3) . . ?
C8 C7 C10 108.3(3) . . ?
C3 C7 C10 110.2(3) . . ?
C9 C7 C10 110.5(3) . . ?
C13 C11 C12 109.9(3) . . ?
C13 C11 C6 109.0(3) . . ?
C12 C11 C6 110.0(3) . . ?
C13 C11 C14 109.1(3) . . ?
C12 C11 C14 107.6(3) . . ?
C6 C11 C14 111.3(3) . . ?
O3 C15 C20 124.3(3) . . ?
O3 C15 C16 112.8(3) . . ?
C20 C15 C16 122.9(3) . . ?
O4 C16 C17 125.2(3) . . ?
O4 C16 C15 113.8(3) . . ?
C17 C16 C15 121.0(3) . . ?
C18 C17 C16 115.7(3) . . ?
C18 C17 C21 123.3(3) . . ?
C16 C17 C21 120.9(3) . . ?
C17 C18 C19 122.5(3) . . ?
C20 C19 C18 123.3(3) . . ?
C19 C20 C15 114.4(3) . . ?
C19 C20 C25 123.3(3) . . ?
C15 C20 C25 122.3(3) . . ?
C23 C21 C24 109.7(3) . . ?
C23 C21 C22 109.5(3) . . ?
C24 C21 C22 107.5(3) . . ?
C23 C21 C17 109.4(3) . . ?
C24 C21 C17 110.0(3) . . ?
C22 C21 C17 110.7(3) . . ?
C26 C25 C20 110.5(3) . . ?
C26 C25 C28 110.5(3) . . ?
C20 C25 C28 108.2(3) . . ?
C26 C25 C27 108.3(3) . . ?
C20 C25 C27 111.2(3) . . ?
C28 C25 C27 108.2(3) . . ?
O6 S1 C30 103.19(15) . . ?
O6 S1 C29 101.31(15) . . ?
C30 S1 C29 99.0(2) . . ?
S1 O6 Mo 125.13(13) . . ?
O7 S2 C31 106.4(2) . . ?
O7 S2 C32 106.0(2) . . ?
C31 S2 C32 97.7(2) . . ?

loop_
_geom_bond_atom_site_label_1
_geom_bond_atom_site_label_2
_geom_bond_distance
_geom_bond_site_symmetry_2
_geom_bond_publ_flag
Mo O5 1.694(2) . ?
Mo O2 1.951(2) . ?
Mo O3 1.954(2) . ?
Mo O1 1.960(2) . ?
Mo O4 2.077(2) . ?
Mo O6 2.084(2) . ?
O1 C1 1.363(4) . ?
O2 C2 1.365(4) . ?
O3 C15 1.347(4) . ?
O4 C16 1.326(4) . ?
C1 C6 1.401(5) . ?
C1 C2 1.406(4) . ?
C2 C3 1.405(5) . ?
C3 C4 1.398(5) . ?
C3 C7 1.534(5) . ?
C4 C5 1.400(5) . ?
C5 C6 1.386(5) . ?
C6 C11 1.539(5) . ?
C7 C8 1.527(5) . ?
C7 C9 1.534(6) . ?
C7 C10 1.541(5) . ?
C11 C13 1.532(5) . ?
C11 C12 1.537(5) . ?
C11 C14 1.541(5) . ?
C15 C20 1.406(4) . ?
C15 C16 1.420(4) . ?
C16 C17 1.407(4) . ?
C17 C18 1.383(4) . ?
C17 C21 1.538(4) . ?
C18 C19 1.405(4) . ?
C19 C20 1.385(5) . ?
C20 C25 1.532(4) . ?
C21 C23 1.530(5) . ?
C21 C24 1.535(5) . ?
C21 C22 1.537(5) . ?
C25 C26 1.530(5) . ?
C25 C28 1.534(5) . ?
C25 C27 1.542(5) . ?
S1 O6 1.565(2) . ?
S1 C30 1.775(4) . ?
S1 C29 1.780(4) . ?
S2 O7 1.504(3) . ?
S2 C31 1.781(4) . ?
S2 C32 1.788(3) . ?
